data_4324346
loop_
_publ_author_name
'Khajadpai Thipyapong'
'Tomoya Uehara'
'Yuji Tooyama'
'Henrik Braband'
'Roger Alberto'
'Yasushi Arano'

_publ_section_title
;
 Insight into Technetium Amidoxime Complex: Oxo Technetium(V) Complex of
 N-Substituted Benzamidoxime as New Basic Structure for Molecular Imaging
;
_journal_name_full 'Inorganic Chemistry'
_journal_page_first 992
_journal_page_last 998
_journal_paper_doi 10.1021/ic101714q
_journal_volume 50
_journal_year 2011
_chemical_formula_sum 'C16 H15 F N4 O3 Tc'
_chemical_formula_weight 428.32
_chemical_name_systematic
; 
 ? 
;
_space_group_IT_number 33
_symmetry_cell_setting orthorhombic
_symmetry_space_group_name_Hall 'P 2c -2n'
_symmetry_space_group_name_H-M 'P n a 21'
_atom_sites_solution_hydrogens geom
_atom_sites_solution_primary direct
_atom_sites_solution_secondary difmap
_audit_creation_method SHELXL-97
_cell_angle_alpha 90.00
_cell_angle_beta 90.00
_cell_angle_gamma 90.00
_cell_formula_units_Z 4
_cell_length_a 13.4823(5)
_cell_length_b 15.5410(7)
_cell_length_c 7.7907(3)
_cell_measurement_temperature 183(2)
_cell_volume 1632.37(11)
_computing_structure_refinement 'SHELXL-97 (Sheldrick, 1997)'
_computing_structure_solution 'SHELXS-97 (Sheldrick, 1990)'
_diffrn_ambient_temperature 183(2)
_diffrn_measured_fraction_theta_full 0.999
_diffrn_measured_fraction_theta_max 0.999
_diffrn_radiation_monochromator graphite
_diffrn_radiation_source 'fine-focus sealed tube'
_diffrn_radiation_type MoK\a
_diffrn_radiation_wavelength 0.71073
_diffrn_reflns_av_R_equivalents 0.0467
_diffrn_reflns_av_sigmaI/netI 0.0828
_diffrn_reflns_limit_h_max 16
_diffrn_reflns_limit_h_min -15
_diffrn_reflns_limit_k_max 19
_diffrn_reflns_limit_k_min -18
_diffrn_reflns_limit_l_max 9
_diffrn_reflns_limit_l_min -8
_diffrn_reflns_number 8075
_diffrn_reflns_theta_full 26.37
_diffrn_reflns_theta_max 26.37
_diffrn_reflns_theta_min 2.62
_exptl_absorpt_coefficient_mu 0.917
_exptl_crystal_density_diffrn 1.743
_exptl_crystal_F_000 860
_refine_diff_density_max 2.374
_refine_diff_density_min -0.954
_refine_diff_density_rms 0.206
_refine_ls_abs_structure_details 'Flack H D (1983), Acta Cryst. A39, 876-881'
_refine_ls_abs_structure_Flack 0(3)
_refine_ls_extinction_method none
_refine_ls_goodness_of_fit_ref 0.968
_refine_ls_hydrogen_treatment mixed
_refine_ls_matrix_type full
_refine_ls_number_parameters 213
_refine_ls_number_reflns 3173
_refine_ls_number_restraints 1
_refine_ls_restrained_S_all 0.968
_refine_ls_R_factor_all 0.0992
_refine_ls_R_factor_gt 0.0694
_refine_ls_shift/su_max 0.056
_refine_ls_shift/su_mean 0.011
_refine_ls_structure_factor_coef Fsqd
_refine_ls_weighting_details 'calc w=1/[\s^2^(Fo^2^)+(0.1101P)^2^+0.0000P] where P=(Fo^2^+2Fc^2^)/3'
_refine_ls_weighting_scheme calc
_refine_ls_wR_factor_gt 0.1667
_refine_ls_wR_factor_ref 0.1764
_reflns_number_gt 2130
_reflns_number_total 3173
_reflns_threshold_expression >2sigma(I)
_cod_data_source_file ic101714q_si_001.cif
_cod_data_source_block d:\aci\tooyama\yt030210\pna21\gral_yt030210\yt030210
_cod_original_cell_volume 1632.39(11)
_cod_database_code 4324346

loop_
_symmetry_equiv_pos_as_xyz
'x, y, z'
'-x, -y, z+1/2'
'-x+1/2, y+1/2, z+1/2'
'x+1/2, -y+1/2, z'

loop_
_atom_site_label
_atom_site_type_symbol
_atom_site_fract_x
_atom_site_fract_y
_atom_site_fract_z
_atom_site_U_iso_or_equiv
_atom_site_adp_type
_atom_site_occupancy
_atom_site_symmetry_multiplicity
_atom_site_calc_flag
Tc1 Tc 0.12652(6) 0.20106(4) 0.3386(2) 0.0273(2) Uani 1 1 d
O3 O 0.1657(6) 0.1579(5) 0.1161(8) 0.0280(17) Uani 1 1 d
N11 N 0.0875(7) 0.1410(6) -0.0013(12) 0.029(2) Uani 1 1 d
C33 C 0.3441(7) 0.1297(7) 0.327(2) 0.035(3) Uani 1 1 d
N9 N 0.2531(6) 0.1511(5) 0.4284(10) 0.0236(19) Uani 1 1 d
O9 O 0.0815(6) 0.1580(6) 0.5590(10) 0.0356(19) Uani 1 1 d
C9 C -0.1714(10) 0.0471(10) -0.2571(15) 0.049(4) Uani 1 1 d
C34 C 0.0046(8) 0.1399(7) 0.0737(13) 0.028(2) Uani 1 1 d
C11 C -0.0855(8) 0.0572(6) -0.1479(19) 0.030(2) Uani 1 1 d
C12 C -0.2491(9) 0.1665(10) -0.1209(14) 0.046(3) Uani 1 1 d
C13 C -0.0852(8) 0.1221(6) -0.0315(13) 0.023(2) Uani 1 1 d
C15 C 0.4085(10) 0.1707(9) 0.7211(19) 0.049(3) Uani 1 1 d
C19 C -0.1669(8) 0.1781(7) -0.0189(15) 0.034(3) Uani 1 1 d
C20 C 0.3333(8) 0.1068(8) 0.7042(13) 0.031(3) Uani 1 1 d
C23 C 0.4157(10) 0.0142(10) 0.9027(16) 0.045(4) Uani 1 1 d
C26 C -0.2494(10) 0.1014(9) -0.2536(17) 0.048(3) Uani 1 1 d
C27 C 0.3388(11) 0.0283(8) 0.7954(14) 0.037(3) Uani 1 1 d
C31 C 0.4890(9) 0.1531(8) 0.836(3) 0.061(4) Uani 1 1 d
C32 C 0.2487(8) 0.1297(6) 0.5989(14) 0.028(2) Uani 1 1 d
C35 C -0.0881(8) 0.1333(7) 0.350(2) 0.037(3) Uani 1 1 d
N36 N -0.0007(6) 0.1585(6) 0.2486(10) 0.0245(19) Uani 1 1 d
N10 N 0.1616(7) 0.1330(6) 0.6686(12) 0.031(2) Uani 1 1 d
C36 C 0.4916(9) 0.0757(9) 0.9252(16) 0.046(3) Uani 1 1 d
O12 O 0.1300(4) 0.3046(2) 0.344(2) 0.0055(9) Uiso 1 1 d

loop_
_atom_site_aniso_label
_atom_site_aniso_U_11
_atom_site_aniso_U_22
_atom_site_aniso_U_33
_atom_site_aniso_U_23
_atom_site_aniso_U_13
_atom_site_aniso_U_12
Tc1 0.0229(4) 0.0337(4) 0.0253(4) -0.0015(8) -0.0007(5) 0.0012(4)
O3 0.031(5) 0.041(4) 0.012(4) 0.000(3) 0.007(3) -0.002(4)
N11 0.015(5) 0.041(5) 0.031(6) 0.000(4) 0.002(4) 0.005(4)
C33 0.021(5) 0.047(5) 0.039(6) 0.000(8) 0.004(9) 0.010(4)
N9 0.022(5) 0.029(4) 0.020(4) 0.007(4) -0.003(3) -0.001(4)
O9 0.015(5) 0.070(5) 0.022(4) 0.005(4) -0.001(3) 0.005(4)
C9 0.034(7) 0.088(11) 0.024(6) -0.037(7) 0.013(6) -0.003(7)
C34 0.024(6) 0.033(6) 0.025(6) 0.000(5) 0.000(5) 0.006(5)
C11 0.037(5) 0.032(5) 0.020(5) -0.013(7) 0.017(7) 0.000(4)
C12 0.028(6) 0.074(8) 0.036(8) -0.014(6) -0.016(5) 0.006(6)
C13 0.021(6) 0.022(5) 0.026(6) 0.005(4) -0.001(4) -0.006(4)
C15 0.030(7) 0.045(7) 0.071(9) -0.014(7) -0.013(7) 0.007(6)
C19 0.022(6) 0.038(6) 0.041(7) -0.003(5) -0.007(5) 0.001(5)
C20 0.022(6) 0.045(7) 0.026(6) 0.001(5) -0.004(5) 0.005(5)
C23 0.021(6) 0.078(10) 0.035(7) -0.012(6) 0.001(5) 0.009(7)
C26 0.044(8) 0.045(7) 0.055(8) -0.003(7) -0.006(7) -0.005(7)
C27 0.039(7) 0.046(7) 0.026(8) -0.006(5) 0.015(5) 0.001(5)
C31 0.036(7) 0.062(8) 0.085(9) -0.039(12) -0.011(10) 0.003(6)
C32 0.023(6) 0.030(5) 0.032(6) -0.004(5) 0.006(5) 0.001(5)
C35 0.030(5) 0.061(6) 0.020(6) -0.004(7) 0.015(8) 0.000(4)
N36 0.014(5) 0.039(5) 0.021(4) 0.007(4) 0.006(3) -0.002(4)
N10 0.022(5) 0.051(6) 0.018(5) -0.004(4) 0.003(4) -0.005(5)
C36 0.033(7) 0.070(9) 0.035(6) 0.000(6) 0.000(6) 0.023(7)

loop_
_atom_type_symbol
_atom_type_description
_atom_type_scat_dispersion_real
_atom_type_scat_dispersion_imag
_atom_type_scat_source
C C 0.0033 0.0016 'International Tables Vol C Tables 4.2.6.8 and 6.1.1.4'
H H 0.0000 0.0000 'International Tables Vol C Tables 4.2.6.8 and 6.1.1.4'
N N 0.0061 0.0033 'International Tables Vol C Tables 4.2.6.8 and 6.1.1.4'
O O 0.0106 0.0060 'International Tables Vol C Tables 4.2.6.8 and 6.1.1.4'
Tc Tc -1.4390 0.7593 'International Tables Vol C Tables 4.2.6.8 and 6.1.1.4'
F F 0.0171 0.0103 'International Tables Vol C Tables 4.2.6.8 and 6.1.1.4'

loop_
_geom_angle_atom_site_label_1
_geom_angle_atom_site_label_2
_geom_angle_atom_site_label_3
_geom_angle
O12 Tc1 O3 111.3(6)
O12 Tc1 O9 109.3(6)
O3 Tc1 O9 139.5(3)
O12 Tc1 N36 111.7(4)
O3 Tc1 N36 78.6(3)
O9 Tc1 N36 85.8(3)
O12 Tc1 N9 110.7(4)
O3 Tc1 N9 86.9(3)
O9 Tc1 N9 79.9(3)
N36 Tc1 N9 137.5(3)
N11 O3 Tc1 116.1(6)
C34 N11 O3 111.2(9)
C32 N9 C33 119.5(10)
C32 N9 Tc1 113.4(7)
C33 N9 Tc1 127.0(8)
N10 O9 Tc1 112.7(6)
C26 C9 C11 123.0(11)
N11 C34 N36 119.7(10)
N11 C34 C13 117.9(9)
N36 C34 C13 122.3(9)
C13 C11 C9 118.5(10)
C19 C12 C26 120.4(11)
C11 C13 C19 120.3(10)
C11 C13 C34 120.6(10)
C19 C13 C34 118.9(9)
C20 C15 C31 117.6(12)
C12 C19 C13 120.6(10)
C27 C20 C15 121.2(11)
C27 C20 C32 122.5(11)
C15 C20 C32 116.2(10)
C27 C23 C36 121.6(14)
C9 C26 C12 116.8(11)
C23 C27 C20 119.4(13)
C36 C31 C15 119.8(12)
N10 C32 N9 115.8(10)
N10 C32 C20 119.1(10)
N9 C32 C20 125.1(10)
C34 N36 C35 120.8(10)
C34 N36 Tc1 111.9(7)
C35 N36 Tc1 126.5(8)
C32 N10 O9 116.5(9)
C31 C36 C23 120.5(11)

loop_
_geom_bond_atom_site_label_1
_geom_bond_atom_site_label_2
_geom_bond_distance
Tc1 O12 1.610(4)
Tc1 O3 1.932(7)
Tc1 O9 1.940(8)
Tc1 N36 1.968(8)
Tc1 N9 2.001(8)
O3 N11 1.420(12)
N11 C34 1.261(14)
C33 N9 1.497(16)
N9 C32 1.370(12)
O9 N10 1.431(13)
C9 C26 1.348(19)
C9 C11 1.446(19)
C34 N36 1.395(12)
C34 C13 1.487(15)
C11 C13 1.356(15)
C12 C19 1.376(15)
C12 C26 1.448(17)
C13 C19 1.408(15)
C15 C20 1.425(18)
C15 C31 1.43(2)
C20 C27 1.414(17)
C20 C32 1.449(15)
C23 C27 1.350(15)
C23 C36 1.41(2)
C31 C36 1.39(2)
C32 N10 1.295(15)
C35 N36 1.473(14)

loop_
_geom_torsion_atom_site_label_1
_geom_torsion_atom_site_label_2
_geom_torsion_atom_site_label_3
_geom_torsion_atom_site_label_4
_geom_torsion
O12 Tc1 O3 N11 -94.4(7)
O9 Tc1 O3 N11 84.1(8)
N36 Tc1 O3 N11 14.7(6)
N9 Tc1 O3 N11 154.5(7)
Tc1 O3 N11 C34 -14.2(11)
O12 Tc1 N9 C32 95.2(9)
O3 Tc1 N9 C32 -153.2(7)
O9 Tc1 N9 C32 -11.7(7)
N36 Tc1 N9 C32 -83.9(9)
O12 Tc1 N9 C33 -90.0(10)
O3 Tc1 N9 C33 21.6(8)
O9 Tc1 N9 C33 163.1(8)
N36 Tc1 N9 C33 90.9(9)
O12 Tc1 O9 N10 -97.1(7)
O3 Tc1 O9 N10 84.4(8)
N36 Tc1 O9 N10 151.4(7)
N9 Tc1 O9 N10 11.5(7)
O3 N11 C34 N36 3.1(14)
O3 N11 C34 C13 -179.4(8)
C26 C9 C11 C13 3(2)
C9 C11 C13 C19 -0.2(19)
C9 C11 C13 C34 -174.8(11)
N11 C34 C13 C11 45.3(15)
N36 C34 C13 C11 -137.4(11)
N11 C34 C13 C19 -129.4(11)
N36 C34 C13 C19 48.0(15)
C26 C12 C19 C13 -6(2)
C11 C13 C19 C12 1.8(18)
C34 C13 C19 C12 176.4(11)
C31 C15 C20 C27 -1(2)
C31 C15 C20 C32 174.7(12)
C11 C9 C26 C12 -7(2)
C19 C12 C26 C9 8(2)
C36 C23 C27 C20 -0.6(18)
C15 C20 C27 C23 1.2(18)
C32 C20 C27 C23 -174.3(10)
C20 C15 C31 C36 0(2)
C33 N9 C32 N10 -165.7(9)
Tc1 N9 C32 N10 9.6(12)
C33 N9 C32 C20 16.2(15)
Tc1 N9 C32 C20 -168.6(8)
C27 C20 C32 N10 58.0(15)
C15 C20 C32 N10 -117.7(12)
C27 C20 C32 N9 -123.9(12)
C15 C20 C32 N9 60.4(15)
N11 C34 N36 C35 -161.6(9)
C13 C34 N36 C35 21.1(15)
N11 C34 N36 Tc1 8.7(13)
C13 C34 N36 Tc1 -168.6(7)
O12 Tc1 N36 C34 96.2(9)
O3 Tc1 N36 C34 -12.3(7)
O9 Tc1 N36 C34 -154.7(7)
N9 Tc1 N36 C34 -84.7(9)
O12 Tc1 N36 C35 -94.2(10)
O3 Tc1 N36 C35 157.3(8)
O9 Tc1 N36 C35 14.9(8)
N9 Tc1 N36 C35 84.9(10)
N9 C32 N10 O9 0.3(14)
C20 C32 N10 O9 178.5(9)
Tc1 O9 N10 C32 -10.2(11)
C15 C31 C36 C23 0(2)
C27 C23 C36 C31 0(2)

loop_
_cod_related_entry_id
_cod_related_entry_database
_cod_related_entry_code
1 ChemSpider 30661153
